data_7227780
loop_
_publ_author_name
'Patyk-Ka\'zmierczak, Ewa'
'Warren, Mark R.'
'Allan, David R.'
'Katrusiak, Andrzej'

_publ_section_title
;
 Pressure inverse solubility and polymorphism of an edible
 \g-cyclodextrin-based metal-organic framework.
;
_journal_issue 13
_journal_name_full 'Physical chemistry chemical physics : PCCP'
_journal_page_first 9086
_journal_page_last 9091
_journal_paper_doi 10.1039/c7cp00593h
_journal_volume 19
_journal_year 2017
_chemical_absolute_configuration rm
_chemical_formula_moiety 'C48 H80 O40, 2(KOH)'
_chemical_formula_sum 'C48 H82 K2 O42'
_chemical_formula_weight 1409.34
_chemical_name_common '\g-cyclodextrin-metal-organic framework'
_chemical_name_systematic 'catena-((\m8-\g-Cyclodextrin)-di-potassium dihydroxide)'
_space_group_crystal_system cubic
_space_group_IT_number 211
_space_group_name_Hall 'I 4 2 3'
_space_group_name_H-M_alt 'I 4 3 2'
_atom_sites_solution_hydrogens geom
_atom_sites_solution_primary direct
_audit_creation_date 2017-01-18
_audit_creation_method
;
Olex2 1.2
(compiled 2017.01.04 svn.r3372 for OlexSys, GUI svn.r5289)
;
_cell_angle_alpha 90.0
_cell_angle_beta 90.0
_cell_angle_gamma 90.0
_cell_formula_units_Z 12
_cell_length_a 31.223(3)
_cell_length_b 31.223(3)
_cell_length_c 31.223(3)
_cell_measurement_reflns_used 544
_cell_measurement_temperature 295
_cell_measurement_theta_max 11.3480
_cell_measurement_theta_min 1.7850
_cell_volume 30439(5)
_computing_cell_refinement 'CrysAlisPro 1.171.38.41 (Rigaku OD, 2015)'
_computing_data_collection 'CrysAlisPro 1.171.38.41 (Rigaku OD, 2015)'
_computing_data_reduction 'CrysAlisPro 1.171.38.41 (Rigaku OD, 2015)'
_computing_molecular_graphics 'Olex2 (Dolomanov et al., 2009)'
_computing_publication_material 'Olex2 (Dolomanov et al., 2009)'
_computing_structure_refinement 'ShelXL (Sheldrick, 2015)'
_computing_structure_solution 'ShelXS (Sheldrick, 2008)'
_diffrn_ambient_environment 'diamond-anvil cell'
_diffrn_ambient_pressure 490000
_diffrn_ambient_temperature 295
_diffrn_detector 'CCD plate'
_diffrn_measured_fraction_theta_full 0.664
_diffrn_measured_fraction_theta_max 0.664
_diffrn_measurement_details
;
List of Runs (angles in degrees, time in seconds):

  # Type    Start    End  Width  t~exp~   \w     \q     \k     \f   Frames
--------------------------------------------------------------------------
  1  \w   -105.00 -74.00   0.20    0.70    --   15.00  70.00 155.77  155
  2  \w   -105.00 -74.00   0.20    0.70    --   15.00  70.00 -24.23  155
  3  \w   -106.00 -66.00   0.20    0.70    --  -15.00 -70.00-155.77  200
  4  \w   -106.00 -66.00   0.20    0.70    --  -15.00 -70.00  24.23  200
  5  \w   -150.00 -94.00   0.20    0.70    --  -15.00  70.00 -24.23  280
  6  \w   -150.00 -94.00   0.20    0.70    --  -15.00  70.00 155.77  280
  7  \w    -96.00 -30.00   0.20    0.70    --   15.00 -70.00  24.23  330
  8  \w    -96.00 -30.00   0.20    0.70    --   15.00 -70.00-155.77  330
;
_diffrn_measurement_device 'abstract diffractometer'
_diffrn_measurement_device_type 'Newport IS4CCD (4 circle), Pilatus 300K'
_diffrn_measurement_method '\w scans'
_diffrn_orient_matrix_type 'CrysAlisPro convention (1999,Acta A55,543-557)'
_diffrn_orient_matrix_UB_11 -0.0037334000
_diffrn_orient_matrix_UB_12 -0.0217490000
_diffrn_orient_matrix_UB_13 -0.0001980000
_diffrn_orient_matrix_UB_21 -0.0111740000
_diffrn_orient_matrix_UB_22 0.0017036000
_diffrn_orient_matrix_UB_23 0.0189860000
_diffrn_orient_matrix_UB_31 -0.0186399000
_diffrn_orient_matrix_UB_32 0.0033240000
_diffrn_orient_matrix_UB_33 -0.0112572000
_diffrn_radiation_monochromator synchrotron
_diffrn_radiation_probe x-ray
_diffrn_radiation_type synchrotron
_diffrn_radiation_wavelength 0.6889
_diffrn_reflns_av_R_equivalents 0.1225
_diffrn_reflns_av_unetI/netI 0.2244
_diffrn_reflns_Laue_measured_fraction_full 0.664
_diffrn_reflns_Laue_measured_fraction_max 0.664
_diffrn_reflns_limit_h_max 20
_diffrn_reflns_limit_h_min -20
_diffrn_reflns_limit_k_max 9
_diffrn_reflns_limit_k_min -9
_diffrn_reflns_limit_l_max 20
_diffrn_reflns_limit_l_min -20
_diffrn_reflns_number 2461
_diffrn_reflns_point_group_measured_fraction_full 0.654
_diffrn_reflns_point_group_measured_fraction_max 0.654
_diffrn_reflns_theta_full 13.256
_diffrn_reflns_theta_max 13.256
_diffrn_reflns_theta_min 1.788
_diffrn_source synchrotron
_exptl_absorpt_coefficient_mu 0.149
_exptl_absorpt_correction_T_max 1.00000
_exptl_absorpt_correction_T_min 0.74506
_exptl_absorpt_correction_type multi-scan
_exptl_absorpt_process_details
;
CrysAlisPro 1.171.38.41 (Rigaku Oxford Diffraction, 2015)
Empirical absorption correction using spherical harmonics,
 implemented in SCALE3 ABSPACK scaling algorithm.
;
_exptl_crystal_colour 'clear colourless'
_exptl_crystal_colour_lustre clear
_exptl_crystal_colour_primary colourless
_exptl_crystal_density_diffrn 0.922
_exptl_crystal_description plate
_exptl_crystal_F_000 8928
_exptl_crystal_recrystallization_method
'Compressed crystal that was grown in situ at 0.16 GPa in the diamond-anvil cell from methanol:water mixture by heating and subsequent cooling of the cell'
_exptl_crystal_size_max 0.14
_exptl_crystal_size_mid 0.13
_exptl_crystal_size_min 0.01
_refine_diff_density_max 0.112
_refine_diff_density_min -0.124
_refine_diff_density_rms 0.027
_refine_ls_abs_structure_details
;
 Flack x determined using 50 quotients [(I+)-(I-)]/[(I+)+(I-)]
 (Parsons, Flack and Wagner, Acta Cryst. B69 (2013) 249-259).
;
_refine_ls_abs_structure_Flack 0.27(18)
_refine_ls_extinction_method none
_refine_ls_goodness_of_fit_ref 0.940
_refine_ls_hydrogen_treatment constr
_refine_ls_matrix_type full
_refine_ls_number_parameters 73
_refine_ls_number_reflns 524
_refine_ls_number_restraints 67
_refine_ls_restrained_S_all 1.332
_refine_ls_R_factor_all 0.2266
_refine_ls_R_factor_gt 0.0670
_refine_ls_shift/su_max 0.000
_refine_ls_shift/su_mean 0.000
_refine_ls_structure_factor_coef Fsqd
_refine_ls_weighting_details 'w=1/[\s^2^(Fo^2^)+(0.1518P)^2^] where P=(Fo^2^+2Fc^2^)/3'
_refine_ls_weighting_scheme calc
_refine_ls_wR_factor_gt 0.1871
_refine_ls_wR_factor_ref 0.2693
_reflns_Friedel_coverage 0.569
_reflns_Friedel_fraction_full 0.638
_reflns_Friedel_fraction_max 0.638
_reflns_number_gt 173
_reflns_number_total 524
_reflns_threshold_expression 'I > 2\s(I)'
_cod_data_source_file c7cp00593h3.cif
_cod_data_source_block CDMOF_a_0_49GPa
_cod_depositor_comments 'Adding full bibliography for 7227776--7227790.cif.'
_cod_original_cell_volume 30438(5)
_cod_database_code 7227780
_shelx_shelxl_version_number 2014/7
_chemical_oxdiff_formula 'C48 H82 K2 O40'
_shelx_space_group_comment
;
The symmetry employed for this shelxl refinement is uniquely defined
by the following loop, which should always be used as a source of
symmetry information in preference to the above space-group names.
They are only intended as comments.
;
_reflns_odcompleteness_completeness 72.82
_reflns_odcompleteness_iscentric 1
_reflns_odcompleteness_theta 13.26
_olex2_refinement_description
;
1. Fixed Uiso
 At 1.2 times of:
  All C(H) groups, All C(H,H) groups
 At 1.5 times of:
  All O(H) groups
2. Restrained distances
 C6-O6
 1.45 with sigma of 0.005
 C2-O2
 1.45 with sigma of 0.005
 O14-C15
 2.4 with sigma of 0.02
 C16-C15
 1.5 with sigma of 0.005
 O4-C12
 2.2 with sigma of 0.02
 C12-C15
 3 with sigma of 0.02
 C11-O4
 1.45 with sigma of 0.005
 C12-C11
 1.5 with sigma of 0.005
 C6-C5
 1.5 with sigma of 0.005
 C2-C5
 3 with sigma of 0.02
 C5-O6
 2 with sigma of 0.02
 O4-C4
 1.45 with sigma of 0.02
 C4-C5
 1.5 with sigma of 0.02
 O14-C14
 1.5 with sigma of 0.01
 C15-C14
 1.5 with sigma of 0.005
 C14-C15
 1.5 with sigma of 0.005
 C11-C14
 3 with sigma of 0.02
 O14-C13
 2.4 with sigma of 0.02
 C12-C13
 1.5 with sigma of 0.005
 C14-C13
 1.5 with sigma of 0.005
 C12-O12
 1.45 with sigma of 0.005
 O13-C14
 2.5 with sigma of 0.02
 O13-C13
 1.45 with sigma of 0.02
 C13-O13
 1.45 with sigma of 0.02
 C2-C1
 1.5 with sigma of 0.005
 C5-C1
 2.3 with sigma of 0.005
 C15-K1
 3.5 with sigma of 0.02
 C16-O16
 1.45 with sigma of 0.005
 O16-K1
 3 with sigma of 0.02
 O5-C6
 2.5 with sigma of 0.02
 O15-C16
 2.2 with sigma of 0.02
 O15-C15
 1.45 with sigma of 0.005
 O15-C11
 1.45 with sigma of 0.005
 O5-C5
 1.45 with sigma of 0.005
 O15-C13
 3 with sigma of 0.02
 O5-C1
 1.45 with sigma of 0.02
 C2-C3
 1.5 with sigma of 0.005
 O2-C3
 2.2 with sigma of 0.02
 C4-C3
 1.45 with sigma of 0.02
 C2-O3
 2.3 with sigma of 0.02
 O3-C3
 1.45 with sigma of 0.005
 O14-C15
 2.5 with sigma of 0.04
 O4-C12
 2.5 with sigma of 0.04
 C15-C11
 2.4 with sigma of 0.02
 O6-C5
 2.7 with sigma of 0.04
 C11-C4
 2.5 with sigma of 0.04
 C12-C14
 2.4 with sigma of 0.02
 C13-O14
 2.5 with sigma of 0.04
 C13-C15
 2.4 with sigma of 0.02
 C11-C13
 2.4 with sigma of 0.02
 O12-C11
 2.5 with sigma of 0.04
 O12-C13
 2.5 with sigma of 0.04
 O13-C12
 2.5 with sigma of 0.04
 O13-C14
 2.5 with sigma of 0.04
 O2-C1
 2.5 with sigma of 0.04
 C1-O2
 2.5 with sigma of 0.04
 C1-C5
 2.5 with sigma of 0.02
 C1-C4
 3 with sigma of 0.04
 C15-O16
 2.5 with sigma of 0.04
 O16-C15
 2.5 with sigma of 0.04
 O15-C12
 2.4 with sigma of 0.02
 C2-O5
 2.5 with sigma of 0.04
 C14-O15
 2.4 with sigma of 0.02
 C5-C3
 2.5 with sigma of 0.02
 C3-C1
 2.5 with sigma of 0.04
 O3-C2
 2.5 with sigma of 0.04
 O3-C4
 2.5 with sigma of 0.04
3. Uiso/Uaniso restraints and constraints
: with sigma of 0.1 and sigma for terminal atoms of 0.2
4. Others
 Uiso(C1)=Uiso(C2)=Uiso(C3)=Uiso(C4)=Uiso(C5)=Uiso(C6)=Uiso(C11)=Uiso(C12)=
 Uiso(C13)=Uiso(C14)=Uiso(C15)=Uiso(C16)=FVAR(1)
 Uiso(O2)=Uiso(O3)=Uiso(O4)=Uiso(O5)=Uiso(O6)=Uiso(O12)=Uiso(O13)=Uiso(O14)=
 Uiso(O15)=Uiso(O16)=Uiso(OA)=FVAR(2)
5.a Ternary CH refined with riding coordinates:
 C1(H1), C2(H2A), C3(H3A), C4(H4), C5(H5), C11(H11), C12(H12A), C13(H13A),
 C14(H14), C15(H15)
5.b Secondary CH2 refined with riding coordinates:
 C6(H6A,H6B), C16(H16A,H16B)
5.c Tetrahedral OH refined with riding coordinates:
 O2(H2), O3(H3), O6(H6), O12(H12), O16(H16)
5.d Idealised tetrahedral OH refined as rotating group:
 O13(H13)
;
_olex2_exptl_crystal_mounting_method 'Diamond-anvil cell'
_olex2_submission_original_sample_id CDMOF_alpha_5_049
_olex2_submission_special_instructions 'No special instructions were received'
_oxdiff_exptl_absorpt_empirical_details
;
Empirical correction (ABSPACK) includes:
- Absorption correction using spherical harmonics
- Frame scaling
;
_oxdiff_exptl_absorpt_empirical_full_max 1.829
_oxdiff_exptl_absorpt_empirical_full_min 0.599

loop_
_space_group_symop_id
_space_group_symop_operation_xyz
1 'x, y, z'
2 '-y, x, z'
3 '-x, -y, z'
4 'y, -x, z'
5 'x, -z, y'
6 'x, -y, -z'
7 'x, z, -y'
8 'z, y, -x'
9 '-x, y, -z'
10 '-z, y, x'
11 'z, x, y'
12 'y, z, x'
13 '-y, -z, x'
14 'z, -x, -y'
15 '-y, z, -x'
16 '-z, -x, y'
17 '-z, x, -y'
18 'y, -z, -x'
19 'y, x, -z'
20 '-y, -x, -z'
21 '-x, z, y'
22 '-x, -z, -y'
23 'z, -y, x'
24 '-z, -y, -x'
25 'x+1/2, y+1/2, z+1/2'
26 '-y+1/2, x+1/2, z+1/2'
27 '-x+1/2, -y+1/2, z+1/2'
28 'y+1/2, -x+1/2, z+1/2'
29 'x+1/2, -z+1/2, y+1/2'
30 'x+1/2, -y+1/2, -z+1/2'
31 'x+1/2, z+1/2, -y+1/2'
32 'z+1/2, y+1/2, -x+1/2'
33 '-x+1/2, y+1/2, -z+1/2'
34 '-z+1/2, y+1/2, x+1/2'
35 'z+1/2, x+1/2, y+1/2'
36 'y+1/2, z+1/2, x+1/2'
37 '-y+1/2, -z+1/2, x+1/2'
38 'z+1/2, -x+1/2, -y+1/2'
39 '-y+1/2, z+1/2, -x+1/2'
40 '-z+1/2, -x+1/2, y+1/2'
41 '-z+1/2, x+1/2, -y+1/2'
42 'y+1/2, -z+1/2, -x+1/2'
43 'y+1/2, x+1/2, -z+1/2'
44 '-y+1/2, -x+1/2, -z+1/2'
45 '-x+1/2, z+1/2, y+1/2'
46 '-x+1/2, -z+1/2, -y+1/2'
47 'z+1/2, -y+1/2, x+1/2'
48 '-z+1/2, -y+1/2, -x+1/2'

loop_
_atom_site_label
_atom_site_type_symbol
_atom_site_fract_x
_atom_site_fract_y
_atom_site_fract_z
_atom_site_U_iso_or_equiv
_atom_site_adp_type
_atom_site_occupancy
_atom_site_site_symmetry_order
_atom_site_calc_flag
_atom_site_refinement_flags_posn
_atom_site_refinement_flags_adp
_atom_site_refinement_flags_occupancy
C1 C 0.8573(12) 0.6910(10) 0.6434(16) 0.266(15) Uiso 1 1 d D . .
H1 H 0.8519 0.7219 0.6425 0.319 Uiso 1 1 calc R . .
C2 C 0.8980(12) 0.6823(11) 0.6675(11) 0.266(15) Uiso 1 1 d D . .
H2A H 0.8982 0.6954 0.6960 0.319 Uiso 1 1 calc R . .
C3 C 0.9017(13) 0.6343(11) 0.6691(17) 0.266(15) Uiso 1 1 d D . .
H3A H 0.9094 0.6286 0.6393 0.319 Uiso 1 1 calc R . .
C4 C 0.8651(15) 0.6039(12) 0.6740(16) 0.266(15) Uiso 1 1 d D . .
H4 H 0.8568 0.6092 0.7038 0.319 Uiso 1 1 calc R . .
C5 C 0.8260(11) 0.6240(11) 0.6494(15) 0.266(15) Uiso 1 1 d D . .
H5 H 0.8341 0.6222 0.6191 0.319 Uiso 1 1 calc R . .
C6 C 0.7862(13) 0.5973(13) 0.6527(14) 0.266(15) Uiso 1 1 d D . .
H6A H 0.7624 0.6088 0.6363 0.319 Uiso 1 1 calc R . .
H6B H 0.7909 0.5674 0.6456 0.319 Uiso 1 1 calc R . .
C11 C 0.8663(12) 0.5337(9) 0.7144(15) 0.266(15) Uiso 1 1 d D . .
H11 H 0.8694 0.5546 0.7377 0.319 Uiso 1 1 calc R . .
C12 C 0.9058(11) 0.5064(10) 0.7153(13) 0.266(15) Uiso 1 1 d D . .
H12A H 0.9097 0.4966 0.7449 0.319 Uiso 1 1 calc R . .
C13 C 0.8999(9) 0.4672(9) 0.6880(13) 0.266(15) Uiso 1 1 d D . .
H13A H 0.8912 0.4795 0.6605 0.319 Uiso 1 1 calc R . .
C14 C 0.8606(10) 0.4428(9) 0.7011(10) 0.266(15) Uiso 1 1 d D . .
H14 H 0.8635 0.4320 0.7304 0.319 Uiso 1 1 calc R . .
C15 C 0.8223(9) 0.4715(12) 0.6972(8) 0.266(15) Uiso 1 1 d D . .
H15 H 0.8251 0.4827 0.6680 0.319 Uiso 1 1 calc R . .
C16 C 0.7745(9) 0.4688(14) 0.7027(14) 0.266(15) Uiso 1 1 d D . .
H16A H 0.7637 0.4974 0.7079 0.319 Uiso 1 1 calc R . .
H16B H 0.7623 0.4590 0.6758 0.319 Uiso 1 1 calc R . .
K1 K 0.8023(5) 0.5000 0.8023(5) 0.221(11) Uiso 1 2 d DS TU P
O2 O 0.9364(11) 0.6918(15) 0.6432(17) 0.365(12) Uiso 1 1 d D . .
H2 H 0.9555 0.6752 0.6502 0.547 Uiso 1 1 calc R . .
O3 O 0.9421(12) 0.6244(15) 0.6897(16) 0.365(12) Uiso 1 1 d D . .
H3 H 0.9412 0.6000 0.6994 0.547 Uiso 1 1 calc R . .
O4 O 0.8724(15) 0.5572(13) 0.6749(13) 0.365(12) Uiso 1 1 d D . .
O5 O 0.8199(11) 0.6694(11) 0.6570(15) 0.365(12) Uiso 1 1 d D . .
O6 O 0.7821(15) 0.6048(15) 0.6983(14) 0.365(12) Uiso 1 1 d D . .
H6 H 0.7798 0.5818 0.7108 0.547 Uiso 1 1 calc R . .
O12 O 0.9438(12) 0.5306(12) 0.7037(14) 0.365(12) Uiso 1 1 d D . .
H12 H 0.9641 0.5143 0.7010 0.547 Uiso 1 1 calc R . .
O13 O 0.9375(12) 0.4432(15) 0.6766(15) 0.365(12) Uiso 1 1 d D . .
H13 H 0.9471 0.4313 0.6979 0.547 Uiso 1 1 calc GR . .
O14 O 0.8540(13) 0.4068(12) 0.6702(13) 0.365(12) Uiso 1 1 d D . .
O15 O 0.8274(11) 0.5098(11) 0.7231(12) 0.365(12) Uiso 1 1 d D . .
O16 O 0.7591(12) 0.4411(12) 0.7365(12) 0.365(12) Uiso 1 1 d D . .
H16 H 0.7590 0.4162 0.7281 0.547 Uiso 1 1 calc R . .
OA O 1.0000 0.5000 0.647(2) 0.365(12) Uiso 1 2 d S T P

loop_
_atom_type_symbol
_atom_type_description
_atom_type_scat_dispersion_real
_atom_type_scat_dispersion_imag
_atom_type_scat_source
C C 0.0030 0.0010 'International Tables Vol C Tables 4.2.6.8 and 6.1.1.4'
H H 0.0000 0.0000 'International Tables Vol C Tables 4.2.6.8 and 6.1.1.4'
K K 0.2030 0.2500 'International Tables Vol C Tables 4.2.6.8 and 6.1.1.4'
O O 0.0110 0.0060 'International Tables Vol C Tables 4.2.6.8 and 6.1.1.4'

loop_
_geom_angle_atom_site_label_1
_geom_angle_atom_site_label_2
_geom_angle_atom_site_label_3
_geom_angle
_geom_angle_site_symmetry_1
_geom_angle_site_symmetry_3
C2 C1 H1 109.7 . .
C2 C1 O14 116(3) . 7_556
O5 C1 H1 109.7 . .
O5 C1 C2 118(3) . .
O5 C1 O14 93(3) . 7_556
O14 C1 H1 109.7 7_556 .
C1 C2 H2A 112.6 . .
C1 C2 C3 105.3(17) . .
C1 C2 K1 156.7(17) . 42_566
C3 C2 H2A 112.6 . .
C3 C2 K1 93.4(14) . 42_566
K1 C2 H2A 71.3 42_566 .
O2 C2 C1 114(3) . .
O2 C2 H2A 112.6 . .
O2 C2 C3 99.1(16) . .
O2 C2 K1 48(2) . 42_566
C2 C3 H3A 99.7 . .
C4 C3 C2 125(3) . .
C4 C3 H3A 99.7 . .
O3 C3 C2 107.2(16) . .
O3 C3 H3A 99.7 . .
O3 C3 C4 119(3) . .
C3 C4 H4 101.0 . .
C3 C4 C5 106.9(19) . .
C5 C4 H4 101.0 . .
O4 C4 C3 121(4) . .
O4 C4 H4 101.0 . .
O4 C4 C5 122(3) . .
C4 C5 H5 104.3 . .
C6 C5 C4 113(3) . .
C6 C5 H5 104.3 . .
O5 C5 C4 114(3) . .
O5 C5 H5 104.3 . .
O5 C5 C6 115.1(19) . .
C5 C6 H6A 113.1 . .
C5 C6 H6B 113.1 . .
H6A C6 H6B 110.5 . .
O6 C6 C5 92.8(14) . .
O6 C6 H6A 113.1 . .
O6 C6 H6B 113.1 . .
C12 C11 H11 106.5 . .
O4 C11 H11 106.5 . .
O4 C11 C12 101.2(14) . .
O4 C11 O15 122(4) . .
O15 C11 H11 106.5 . .
O15 C11 C12 113.1(14) . .
C11 C12 H12A 107.2 . .
C11 C12 C13 110.6(14) . .
C13 C12 H12A 107.2 . .
O12 C12 C11 112(2) . .
O12 C12 H12A 107.2 . .
O12 C12 C13 113(3) . .
C12 C13 H13A 102.3 . .
C14 C13 C12 111.2(14) . .
C14 C13 H13A 102.3 . .
O13 C13 C12 118(3) . .
O13 C13 H13A 102.3 . .
O13 C13 C14 118(2) . .
C13 C14 H14 110.8 . .
C13 C14 C15 109.1(14) . .
C15 C14 H14 110.8 . .
O14 C14 C13 108.7(16) . .
O14 C14 H14 110.8 . .
O14 C14 C15 106.6(16) . .
C14 C15 H15 102.4 . .
C14 C15 C16 138(3) . .
C14 C15 K1 102.7(16) . .
C16 C15 H15 102.4 . .
C16 C15 K1 74.2(18) . .
K1 C15 H15 143.9 . .
O15 C15 C14 111.0(14) . .
O15 C15 H15 102.4 . .
O15 C15 C16 95.3(15) . .
O15 C15 K1 43.9(16) . .
C15 C16 H16A 108.1 . .
C15 C16 H16B 108.1 . .
C15 C16 K1 80.4(17) . .
H16A C16 H16B 107.3 . .
K1 C16 H16A 70.6 . .
K1 C16 H16B 171.3 . .
O16 C16 C15 117(3) . .
O16 C16 H16A 108.1 . .
O16 C16 H16B 108.1 . .
O16 C16 K1 65.5(19) . .
C2 K1 C2 145.1(14) 44_666 41_646
C2 K1 C16 86.0(9) 41_646 .
C2 K1 C16 124.8(10) 41_646 23_565
C2 K1 C16 86.0(9) 44_666 23_565
C2 K1 C16 124.8(10) 44_666 .
C16 K1 C16 67.0(11) . 23_565
O2 K1 C2 24.3(7) 44_666 44_666
O2 K1 C2 127.3(15) 41_646 44_666
O2 K1 C2 24.3(7) 41_646 41_646
O2 K1 C2 127.3(15) 44_666 41_646
O2 K1 C16 146.7(14) 41_646 23_565
O2 K1 C16 90.7(13) 41_646 .
O2 K1 C16 146.7(14) 44_666 .
O2 K1 C16 90.7(13) 44_666 23_565
O2 K1 O2 119(2) 44_666 41_646
O2 K1 O3 54.7(12) 41_646 41_646
O2 K1 O3 87.4(14) 44_666 41_646
O2 K1 O3 87.4(14) 41_646 44_666
O2 K1 O3 54.7(12) 44_666 44_666
O2 K1 O16 83.1(14) 41_646 .
O2 K1 O16 156.8(15) 44_666 .
O2 K1 O16 83.1(14) 44_666 23_565
O2 K1 O16 156.8(15) 41_646 23_565
O3 K1 C2 43.8(6) 44_666 44_666
O3 K1 C2 110.8(10) 44_666 41_646
O3 K1 C2 43.8(6) 41_646 41_646
O3 K1 C2 110.8(10) 41_646 44_666
O3 K1 C16 124.3(10) 41_646 .
O3 K1 C16 124.3(10) 44_666 23_565
O3 K1 C16 117.2(12) 41_646 23_565
O3 K1 C16 117.2(12) 44_666 .
O3 K1 O3 104(2) 44_666 41_646
O3 K1 O16 101.0(11) 44_666 23_565
O3 K1 O16 140.4(12) 41_646 23_565
O3 K1 O16 140.4(12) 44_666 .
O3 K1 O16 101.0(11) 41_646 .
O15 K1 C2 99.4(9) . 41_646
O15 K1 C2 99.4(9) 23_565 44_666
O15 K1 C2 96.4(10) . 44_666
O15 K1 C2 96.4(10) 23_565 41_646
O15 K1 C16 40.3(7) 23_565 23_565
O15 K1 C16 89.9(14) . 23_565
O15 K1 C16 40.3(7) . .
O15 K1 C16 90.0(14) 23_565 .
O15 K1 O2 87.8(12) . 41_646
O15 K1 O2 87.8(12) 23_565 44_666
O15 K1 O2 120.3(13) . 44_666
O15 K1 O2 120.3(13) 23_565 41_646
O15 K1 O3 76.9(12) 23_565 41_646
O15 K1 O3 141.9(10) 23_565 44_666
O15 K1 O3 141.9(10) . 41_646
O15 K1 O3 76.9(12) . 44_666
O15 K1 O15 126(2) . 23_565
O15 K1 O16 73.4(13) 23_565 .
O15 K1 O16 64.4(9) 23_565 23_565
O15 K1 O16 64.4(9) . .
O15 K1 O16 73.4(13) . 23_565
O16 K1 C2 69.6(11) . 41_646
O16 K1 C2 145.0(12) . 44_666
O16 K1 C2 145.0(12) 23_565 41_646
O16 K1 C2 69.6(11) 23_565 44_666
O16 K1 C16 25.4(4) . .
O16 K1 C16 66.1(11) 23_565 .
O16 K1 C16 66.1(11) . 23_565
O16 K1 C16 25.4(4) 23_565 23_565
O16 K1 O16 76.7(18) . 23_565
C2 O2 K1 108(3) . 42_566
C2 O2 H2 109.5 . .
K1 O2 H2 47.1 42_566 .
C3 O3 K1 114.1(19) . 42_566
C3 O3 H3 109.5 . .
K1 O3 H3 135.7 42_566 .
C11 O4 C4 120(3) . .
C1 O5 C5 107.9(15) . .
C6 O6 H6 109.5 . .
C12 O12 H12 109.5 . .
C13 O13 H13 109.5 . .
C14 O14 C1 116(3) . 5_565
C11 O15 C15 114.3(16) . .
C11 O15 K1 119(2) . .
C15 O15 K1 113(2) . .
C16 O16 K1 89(2) . .
C16 O16 H16 109.5 . .
K1 O16 H16 141.5 . .

loop_
_geom_bond_atom_site_label_1
_geom_bond_atom_site_label_2
_geom_bond_distance
_geom_bond_site_symmetry_2
C1 H1 0.9800 .
C1 C2 1.501(7) .
C1 O5 1.41(2) .
C1 O14 1.70(5) 7_556
C2 H2A 0.9800 .
C2 C3 1.502(7) .
C2 K1 3.36(4) 42_566
C2 O2 1.450(7) .
C3 H3A 0.9800 .
C3 C4 1.49(2) .
C3 O3 1.449(7) .
C4 H4 0.9800 .
C4 C5 1.57(2) .
C4 O4 1.47(2) .
C5 H5 0.9800 .
C5 C6 1.500(7) .
C5 O5 1.451(7) .
C6 H6A 0.9700 .
C6 H6B 0.9700 .
C6 O6 1.450(7) .
C11 H11 0.9800 .
C11 C12 1.501(7) .
C11 O4 1.449(7) .
C11 O15 1.451(7) .
C12 H12A 0.9800 .
C12 C13 1.502(7) .
C12 O12 1.451(7) .
C13 H13A 0.9800 .
C13 C14 1.499(7) .
C13 O13 1.440(18) .
C14 H14 0.9800 .
C14 C15 1.501(5) .
C14 O14 1.496(13) .
C15 H15 0.9800 .
C15 C16 1.502(7) .
C15 K1 3.46(2) .
C15 O15 1.452(7) .
C16 H16A 0.9700 .
C16 H16B 0.9700 .
C16 K1 3.37(5) .
C16 O16 1.448(7) .
K1 C2 3.36(4) 41_646
K1 C2 3.36(4) 44_666
K1 C16 3.37(5) 23_565
K1 O2 2.62(5) 44_666
K1 O2 2.62(5) 41_646
K1 O3 2.93(5) 44_666
K1 O3 2.93(5) 41_646
K1 O15 2.61(4) 23_565
K1 O15 2.61(4) .
K1 O16 3.07(2) .
K1 O16 3.07(2) 23_565
O2 K1 2.62(5) 42_566
O2 H2 0.8200 .
O3 K1 2.93(5) 42_566
O3 H3 0.8200 .
O6 H6 0.8200 .
O12 H12 0.8200 .
O13 H13 0.8200 .
O14 C1 1.70(5) 5_565
O16 H16 0.8200 .

loop_
_geom_torsion_atom_site_label_1
_geom_torsion_atom_site_label_2
_geom_torsion_atom_site_label_3
_geom_torsion_atom_site_label_4
_geom_torsion
_geom_torsion_site_symmetry_1
_geom_torsion_site_symmetry_4
C1 C2 C3 C4 -36(6) . .
C1 C2 C3 O3 176(5) . .
C1 C2 O2 K1 162(2) . 42_566
C2 C1 O5 C5 -65(5) . .
C2 C3 C4 C5 35(7) . .
C2 C3 C4 O4 179(4) . .
C2 C3 O3 K1 -13(5) . 42_566
C3 C2 O2 K1 -86(2) . 42_566
C3 C4 C5 C6 -178(4) . .
C3 C4 C5 O5 -44(6) . .
C3 C4 O4 C11 110(6) . .
C4 C3 O3 K1 -163(4) . 42_566
C4 C5 C6 O6 67(4) . .
C4 C5 O5 C1 60(5) . .
C5 C4 O4 C11 -110(4) . .
C6 C5 O5 C1 -167(3) . .
C11 C12 C13 C14 -55(3) . .
C11 C12 C13 O13 165(4) . .
C12 C11 O4 C4 -134(4) . .
C12 C11 O15 C15 -51(4) . .
C12 C11 O15 K1 88(3) . .
C12 C13 C14 C15 59(3) . .
C12 C13 C14 O14 174(3) . .
C13 C14 C15 C16 177(3) . .
C13 C14 C15 K1 -102.7(19) . .
C13 C14 C15 O15 -57(3) . .
C13 C14 O14 C1 117(3) . 5_565
C14 C15 C16 K1 92(3) . .
C14 C15 C16 O16 35(5) . .
C14 C15 O15 C11 55(4) . .
C14 C15 O15 K1 -87(2) . .
C15 C14 O14 C1 -126(3) . 5_565
C15 C16 O16 K1 64(3) . .
C16 C15 O15 C11 -158(3) . .
C16 C15 O15 K1 61(3) . .
K1 C2 C3 C4 158(5) 42_566 .
K1 C2 C3 O3 11(4) 42_566 .
K1 C15 C16 O16 -56(3) . .
K1 C15 O15 C11 141(4) . .
O2 C2 C3 C4 -154(5) . .
O2 C2 C3 O3 59(5) . .
O3 C3 C4 C5 178(5) . .
O3 C3 C4 O4 -37(8) . .
O4 C4 C5 C6 37(6) . .
O4 C4 C5 O5 171(4) . .
O4 C11 C12 C13 -82(4) . .
O4 C11 C12 O12 44(4) . .
O4 C11 O15 C15 70(4) . .
O4 C11 O15 K1 -151(3) . .
O5 C1 C2 C3 50(4) . .
O5 C1 C2 K1 -167(4) . 42_566
O5 C1 C2 O2 158(3) . .
O5 C5 C6 O6 -67(5) . .
O12 C12 C13 C14 180(3) . .
O12 C12 C13 O13 39(5) . .
O13 C13 C14 C15 -161(4) . .
O13 C13 C14 O14 -45(4) . .
O14 C1 C2 C3 -58(3) 7_556 .
O14 C1 C2 K1 84(6) 7_556 42_566
O14 C1 C2 O2 50(3) 7_556 .
O14 C1 O5 C5 56(4) 7_556 .
O14 C14 C15 C16 60(4) . .
O14 C14 C15 K1 140(2) . .
O14 C14 C15 O15 -175(3) . .
O15 C11 C12 C13 50(3) . .
O15 C11 C12 O12 176(4) . .
O15 C11 O4 C4 99(5) . .
O15 C15 C16 K1 -39(2) . .
O15 C15 C16 O16 -95(3) . .

loop_
_smtbx_masks_void_nr
_smtbx_masks_void_average_x
_smtbx_masks_void_average_y
_smtbx_masks_void_average_z
_smtbx_masks_void_volume
_smtbx_masks_void_count_electrons
1 -0.360 -0.298 -0.350 14183.3 2153.6
